data_7020353
loop_
_publ_author_name
'Ortiz de la Tabla, Laura'
'Matas, Inmaculada'
'Alvarez, Eleuterio'
'Palma, Pilar'
'C\'ampora, Juan'

_publ_section_title
;
 Migratory insertion reactions of nickel and palladium \s-alkyl complexes
 with a phosphinito-imine ligand.
;
_journal_issue 48
_journal_name_full 'Dalton transactions (Cambridge, England : 2003)'
_journal_page_first 14524
_journal_page_last 14539
_journal_paper_doi 10.1039/c2dt31334k
_journal_volume 41
_journal_year 2012
_chemical_formula_moiety 'C32 H12 B F24, C32 H50 N2 Ni O P'
_chemical_formula_sum 'C64 H62 B F24 N2 Ni O P'
_chemical_formula_weight 1431.65
_chemical_name_systematic
;
?
;
_space_group_IT_number 2
_symmetry_cell_setting triclinic
_symmetry_space_group_name_Hall '-P 1'
_symmetry_space_group_name_H-M 'P -1'
_atom_sites_solution_hydrogens geom
_atom_sites_solution_primary direct
_atom_sites_solution_secondary difmap
_audit_creation_method SHELXL-97
_cell_angle_alpha 103.1860(10)
_cell_angle_beta 92.1610(9)
_cell_angle_gamma 102.9160(10)
_cell_formula_units_Z 4
_cell_length_a 12.26610(10)
_cell_length_b 20.4994(2)
_cell_length_c 27.7574(3)
_cell_measurement_reflns_used 9137
_cell_measurement_temperature 100(2)
_cell_measurement_theta_max 33.05
_cell_measurement_theta_min 2.26
_cell_volume 6594.59(12)
_computing_cell_refinement 'APEX2 Software Suite (Bruker, 2007)'
_computing_data_collection 'APEX2 Software Suite (Bruker, 2007)'
_computing_data_reduction 'APEX2 Software Suite (Bruker, 2007)'
_computing_molecular_graphics 'SHELXTL (Sheldrick, 2008)'
_computing_publication_material 'SHELXTL and publCIF (Westrip, 2010)'
_computing_structure_refinement 'SHELXL97 (Sheldrick, 2008)'
_computing_structure_solution 'SIR2002 (Burla et al., 2003)'
_diffrn_ambient_temperature 100(2)
_diffrn_detector_area_resol_mean 8.26
_diffrn_measured_fraction_theta_full 0.998
_diffrn_measured_fraction_theta_max 0.998
_diffrn_measurement_device_type
;
Bruker-Nonius X8kappa APEX II CCD area detector
;
_diffrn_measurement_method 'phi and omega scans with narrow frames'
_diffrn_radiation_monochromator graphite
_diffrn_radiation_source 'fine-focus sealed tube'
_diffrn_radiation_type MoK\a
_diffrn_radiation_wavelength 0.71073
_diffrn_reflns_av_R_equivalents 0.0196
_diffrn_reflns_av_sigmaI/netI 0.0235
_diffrn_reflns_limit_h_max 14
_diffrn_reflns_limit_h_min -14
_diffrn_reflns_limit_k_max 22
_diffrn_reflns_limit_k_min -24
_diffrn_reflns_limit_l_max 33
_diffrn_reflns_limit_l_min -33
_diffrn_reflns_number 57638
_diffrn_reflns_theta_full 25.25
_diffrn_reflns_theta_max 25.25
_diffrn_reflns_theta_min 2.26
_diffrn_standards_decay_% 0
_exptl_absorpt_coefficient_mu 0.429
_exptl_absorpt_correction_T_max 0.8821
_exptl_absorpt_correction_T_min 0.8506
_exptl_absorpt_correction_type multi-scan
_exptl_absorpt_process_details
;
program SADABS, Bruker (2001).
;
_exptl_crystal_density_diffrn 1.442
_exptl_crystal_density_method 'not measured'
_exptl_crystal_description Block
_exptl_crystal_F_000 2928
_exptl_crystal_size_max 0.39
_exptl_crystal_size_mid 0.33
_exptl_crystal_size_min 0.30
_refine_diff_density_max 1.165
_refine_diff_density_min -1.068
_refine_diff_density_rms 0.086
_refine_ls_extinction_method none
_refine_ls_goodness_of_fit_ref 1.094
_refine_ls_hydrogen_treatment constr
_refine_ls_matrix_type fullcycle
_refine_ls_number_parameters 1717
_refine_ls_number_reflns 23856
_refine_ls_number_restraints 48
_refine_ls_restrained_S_all 1.482
_refine_ls_R_factor_all 0.0689
_refine_ls_R_factor_gt 0.0606
_refine_ls_shift/su_max 0.000
_refine_ls_shift/su_mean 0.000
_refine_ls_structure_factor_coef Fsqd
_refine_ls_weighting_details 'calc w=1/[\s^2^(Fo^2^)+(0.0920P)^2^+1.2921P] where P=(Fo^2^+2Fc^2^)/3'
_refine_ls_weighting_scheme calc
_refine_ls_wR_factor_gt 0.1686
_refine_ls_wR_factor_ref 0.1744
_reflns_number_gt 20545
_reflns_number_total 23856
_reflns_threshold_expression >2sigma(I)
_cod_data_source_file c2dt31334k.txt
_cod_data_source_block 7a
_cod_depositor_comments
;
The following automatic conversions were performed:

'_symmetry_cell_setting' value 'Triclinic' changed to 'triclinic'
according to /home/saulius/struct/CIF-dictionaries/cif_core.dic
dictionary named 'cif_core.dic' version 2.4.2 from 2011-04-26.

Automatic conversion script
Id: cif_fix_values 1891 2012-01-12 08:04:46Z andrius 
;
_cod_original_cell_volume 6594.59(11)
_cod_database_code 7020353

loop_
_symmetry_equiv_pos_as_xyz
'x, y, z'
'-x, -y, -z'

loop_
_atom_site_label
_atom_site_type_symbol
_atom_site_fract_x
_atom_site_fract_y
_atom_site_fract_z
_atom_site_U_iso_or_equiv
_atom_site_adp_type
_atom_site_occupancy
_atom_site_symmetry_multiplicity
_atom_site_calc_flag
_atom_site_refinement_flags
Ni1 Ni 0.83875(3) 0.211912(18) 0.849553(13) 0.017 Uani 1 1 d .
P1 P 0.84695(7) 0.28534(4) 0.80775(3) 0.019 Uani 1 1 d .
O1 O 0.8080(2) 0.35015(11) 0.84679(8) 0.025 Uani 1 1 d .
N1 N 0.7902(2) 0.28135(13) 0.90101(9) 0.020 Uani 1 1 d .
N2 N 0.8355(2) 0.15211(13) 0.89261(9) 0.022 Uani 1 1 d .
C1 C 0.7630(3) 0.27043(15) 0.94928(11) 0.020 Uani 1 1 d .
C2 C 0.8512(3) 0.28473(16) 0.98628(11) 0.023 Uani 1 1 d .
C3 C 0.8237(3) 0.27452(17) 1.03286(11) 0.025 Uani 1 1 d .
H3 H 0.8816 0.2854 1.0592 0.030 Uiso 1 1 calc R
C4 C 0.7138(3) 0.24892(17) 1.04133(11) 0.025 Uani 1 1 d .
H4 H 0.6965 0.2430 1.0734 0.030 Uiso 1 1 calc R
C5 C 0.6290(3) 0.23189(16) 1.00322(12) 0.023 Uani 1 1 d .
H5 H 0.5539 0.2137 1.0093 0.028 Uiso 1 1 calc R
C6 C 0.6517(3) 0.24098(15) 0.95604(11) 0.022 Uani 1 1 d .
C7 C 0.9730(3) 0.31013(18) 0.97651(12) 0.029 Uani 1 1 d .
H7 H 0.9774 0.2952 0.9399 0.035 Uiso 1 1 calc R
C8 C 1.0112(3) 0.3885(2) 0.99135(18) 0.048 Uani 1 1 d .
H8A H 0.9624 0.4082 0.9729 0.072 Uiso 1 1 calc R
H8B H 1.0889 0.4028 0.9836 0.072 Uiso 1 1 calc R
H8C H 1.0069 0.4049 1.0271 0.072 Uiso 1 1 calc R
C9 C 1.0534(3) 0.2782(2) 1.00201(14) 0.038 Uani 1 1 d .
H9A H 1.1269 0.2875 0.9889 0.057 Uiso 1 1 calc R
H9B H 1.0230 0.2283 0.9956 0.057 Uiso 1 1 calc R
H9C H 1.0618 0.2985 1.0379 0.057 Uiso 1 1 calc R
C10 C 0.5572(3) 0.21777(17) 0.91426(12) 0.025 Uani 1 1 d .
H10 H 0.5887 0.2298 0.8838 0.030 Uiso 1 1 calc R
C11 C 0.5122(3) 0.13961(18) 0.90277(14) 0.036 Uani 1 1 d .
H11A H 0.5738 0.1170 0.8944 0.054 Uiso 1 1 calc R
H11B H 0.4544 0.1249 0.8746 0.054 Uiso 1 1 calc R
H11C H 0.4794 0.1267 0.9319 0.054 Uiso 1 1 calc R
C12 C 0.4635(3) 0.2549(2) 0.92697(15) 0.039 Uani 1 1 d .
H12A H 0.4332 0.2452 0.9574 0.059 Uiso 1 1 calc R
H12B H 0.4036 0.2386 0.8996 0.059 Uiso 1 1 calc R
H12C H 0.4935 0.3047 0.9320 0.059 Uiso 1 1 calc R
C13 C 0.7809(3) 0.33826(16) 0.89142(11) 0.023 Uani 1 1 d .
C14 C 0.7426(3) 0.39622(18) 0.92325(13) 0.034 Uani 1 1 d .
H14A H 0.7346 0.3885 0.9566 0.050 Uiso 1 1 calc R
H14B H 0.6699 0.3987 0.9088 0.050 Uiso 1 1 calc R
H14C H 0.7979 0.4397 0.9253 0.050 Uiso 1 1 calc R
C15 C 0.9822(3) 0.33324(17) 0.79456(12) 0.027 Uani 1 1 d .
H15 H 0.9713 0.3770 0.7873 0.033 Uiso 1 1 calc R
C16 C 1.0653(3) 0.3524(2) 0.84124(14) 0.039 Uani 1 1 d .
H16A H 1.0752 0.3103 0.8500 0.058 Uiso 1 1 calc R
H16B H 1.0358 0.3804 0.8689 0.058 Uiso 1 1 calc R
H16C H 1.1378 0.3789 0.8347 0.058 Uiso 1 1 calc R
C17 C 1.0292(3) 0.29387(19) 0.74942(13) 0.032 Uani 1 1 d .
H17A H 1.0963 0.3241 0.7414 0.049 Uiso 1 1 calc R
H17B H 0.9722 0.2789 0.7209 0.049 Uiso 1 1 calc R
H17C H 1.0491 0.2534 0.7571 0.049 Uiso 1 1 calc R
C18 C 0.7441(3) 0.26913(18) 0.75466(12) 0.028 Uani 1 1 d .
H18 H 0.7584 0.2303 0.7284 0.033 Uiso 1 1 calc R
C19 C 0.6264(3) 0.2450(2) 0.77113(13) 0.034 Uani 1 1 d .
H19A H 0.6098 0.2824 0.7965 0.051 Uiso 1 1 calc R
H19B H 0.6243 0.2048 0.7850 0.051 Uiso 1 1 calc R
H19C H 0.5703 0.2323 0.7424 0.051 Uiso 1 1 calc R
C20 C 0.7506(4) 0.3309(2) 0.73189(15) 0.042 Uani 1 1 d .
H20A H 0.6922 0.3190 0.7041 0.063 Uiso 1 1 calc R
H20B H 0.8246 0.3432 0.7198 0.063 Uiso 1 1 calc R
H20C H 0.7391 0.3702 0.7571 0.063 Uiso 1 1 calc R
C21 C 0.8895(3) 0.15191(15) 0.79322(11) 0.024 Uani 1 1 d .
H21A H 0.8833 0.1710 0.7638 0.028 Uiso 1 1 calc R
H21B H 0.9702 0.1551 0.8011 0.028 Uiso 1 1 calc R
C22 C 0.8283(3) 0.07434(16) 0.77816(12) 0.025 Uani 1 1 d .
C23 C 0.7013(3) 0.06779(18) 0.77129(15) 0.039 Uani 1 1 d .
H23A H 0.6628 0.0193 0.7573 0.058 Uiso 1 1 calc R
H23B H 0.6857 0.0956 0.7486 0.058 Uiso 1 1 calc R
H23C H 0.6742 0.0843 0.8035 0.058 Uiso 1 1 calc R
C24 C 0.8665(4) 0.04273(18) 0.72711(12) 0.041 Uani 1 1 d .
H24A H 0.9483 0.0492 0.7301 0.061 Uiso 1 1 calc R
H24B H 0.8448 0.0657 0.7023 0.061 Uiso 1 1 calc R
H24C H 0.8306 -0.0067 0.7168 0.061 Uiso 1 1 calc R
C25 C 0.8598(3) 0.03389(14) 0.81431(11) 0.020 Uani 1 1 d .
C26 C 0.7797(3) -0.01366(16) 0.83118(12) 0.025 Uani 1 1 d .
H26 H 0.7026 -0.0212 0.8202 0.030 Uiso 1 1 calc R
C27 C 0.8108(3) -0.05013(16) 0.86374(12) 0.030 Uani 1 1 d .
H27 H 0.7549 -0.0823 0.8747 0.036 Uiso 1 1 calc R
C28 C 0.9224(3) -0.04005(17) 0.88031(12) 0.028 Uani 1 1 d .
H28 H 0.9434 -0.0643 0.9031 0.033 Uiso 1 1 calc R
C29 C 1.0031(3) 0.00583(17) 0.86321(12) 0.027 Uani 1 1 d .
H29 H 1.0801 0.0127 0.8740 0.032 Uiso 1 1 calc R
C30 C 0.9723(3) 0.04186(16) 0.83033(11) 0.023 Uani 1 1 d .
H30 H 1.0289 0.0726 0.8185 0.027 Uiso 1 1 calc R
C31 C 0.8296(3) 0.12513(16) 0.92451(11) 0.024 Uani 1 1 d .
C32 C 0.8200(4) 0.09175(18) 0.96569(13) 0.035 Uani 1 1 d .
H32A H 0.7979 0.1219 0.9945 0.052 Uiso 1 1 calc R
H32B H 0.8926 0.0829 0.9744 0.052 Uiso 1 1 calc R
H32C H 0.7631 0.0480 0.9559 0.052 Uiso 1 1 calc R
Ni2 Ni 0.86658(4) 0.25222(2) 0.355916(14) 0.026 Uani 1 1 d .
P2 P 0.96462(8) 0.30127(4) 0.30922(3) 0.025 Uani 1 1 d .
O2 O 1.01531(19) 0.23719(11) 0.27544(8) 0.024 Uani 1 1 d .
N3 N 0.9169(2) 0.16948(13) 0.32099(9) 0.023 Uani 1 1 d .
N4 N 0.7588(3) 0.19856(15) 0.38713(11) 0.036 Uani 1 1 d .
C33 C 0.8825(3) 0.10304(17) 0.33245(12) 0.027 Uani 1 1 d .
C34 C 0.9277(3) 0.09526(19) 0.37735(13) 0.034 Uani 1 1 d .
C35 C 0.8927(4) 0.0312(2) 0.38853(15) 0.042 Uani 1 1 d .
H35 H 0.9237 0.0238 0.4182 0.051 Uiso 1 1 calc R
C36 C 0.8136(4) -0.02168(19) 0.35717(15) 0.041 Uani 1 1 d .
H36 H 0.7909 -0.0650 0.3652 0.049 Uiso 1 1 calc R
C37 C 0.7676(3) -0.01153(19) 0.31406(15) 0.039 Uani 1 1 d .
H37 H 0.7124 -0.0480 0.2930 0.046 Uiso 1 1 calc R
C38 C 0.8002(3) 0.05101(17) 0.30078(13) 0.030 Uani 1 1 d .
C39 C 1.0133(4) 0.1549(2) 0.41211(14) 0.043 Uani 1 1 d .
H39 H 1.0023 0.1986 0.4047 0.052 Uiso 1 1 calc R
C40 C 0.9970(5) 0.1598(3) 0.46689(16) 0.057 Uani 1 1 d .
H40A H 1.0100 0.1184 0.4758 0.086 Uiso 1 1 calc R
H40B H 0.9202 0.1636 0.4729 0.086 Uiso 1 1 calc R
H40C H 1.0505 0.2007 0.4872 0.086 Uiso 1 1 calc R
C41 C 1.1321(4) 0.1503(3) 0.40160(17) 0.064 Uani 1 1 d .
H41A H 1.1436 0.1059 0.4056 0.095 Uiso 1 1 calc R
H41B H 1.1857 0.1880 0.4249 0.095 Uiso 1 1 calc R
H41C H 1.1438 0.1538 0.3675 0.095 Uiso 1 1 calc R
C42 C 0.7451(4) 0.06232(18) 0.25393(15) 0.039 Uani 1 1 d .
H42 H 0.7984 0.1020 0.2456 0.047 Uiso 1 1 calc R
C43 C 0.6404(5) 0.0852(4) 0.2636(2) 0.083 Uani 1 1 d .
H43A H 0.6155 0.1007 0.2351 0.125 Uiso 1 1 calc R
H43B H 0.6541 0.1234 0.2934 0.125 Uiso 1 1 calc R
H43C H 0.5821 0.0467 0.2687 0.125 Uiso 1 1 calc R
C44 C 0.7310(5) 0.0035(3) 0.20923(18) 0.067 Uani 1 1 d .
H44A H 0.6730 -0.0356 0.2137 0.100 Uiso 1 1 calc R
H44B H 0.8023 -0.0103 0.2050 0.100 Uiso 1 1 calc R
H44C H 0.7086 0.0177 0.1797 0.100 Uiso 1 1 calc R
C45 C 0.9866(3) 0.17615(16) 0.28786(11) 0.023 Uani 1 1 d .
C46 C 1.0441(3) 0.12426(17) 0.26037(12) 0.027 Uani 1 1 d .
H46A H 1.0252 0.0824 0.2727 0.040 Uiso 1 1 calc R
H46B H 1.1256 0.1433 0.2655 0.040 Uiso 1 1 calc R
H46C H 1.0195 0.1130 0.2248 0.040 Uiso 1 1 calc R
C47 C 1.0963(3) 0.36671(17) 0.32820(12) 0.033 Uani 1 1 d .
H47 H 1.0783 0.4106 0.3461 0.039 Uiso 1 1 calc R
C48 C 1.1599(4) 0.3806(2) 0.28357(14) 0.041 Uani 1 1 d .
H48A H 1.2314 0.4143 0.2955 0.062 Uiso 1 1 calc R
H48B H 1.1144 0.3989 0.2625 0.062 Uiso 1 1 calc R
H48C H 1.1743 0.3375 0.2643 0.062 Uiso 1 1 calc R
C49 C 1.1686(4) 0.3440(2) 0.36446(14) 0.042 Uani 1 1 d .
H49A H 1.1869 0.3008 0.3476 0.063 Uiso 1 1 calc R
H49B H 1.1270 0.3369 0.3930 0.063 Uiso 1 1 calc R
H49C H 1.2381 0.3798 0.3759 0.063 Uiso 1 1 calc R
C50 C 0.8867(3) 0.32246(17) 0.25959(12) 0.029 Uani 1 1 d .
H50 H 0.9316 0.3184 0.2302 0.035 Uiso 1 1 calc R
C51 C 0.8705(4) 0.3963(2) 0.27302(14) 0.042 Uani 1 1 d .
H51A H 0.8369 0.4063 0.2437 0.062 Uiso 1 1 calc R
H51B H 0.9435 0.4289 0.2841 0.062 Uiso 1 1 calc R
H51C H 0.8207 0.4009 0.2998 0.062 Uiso 1 1 calc R
C52 C 0.7742(3) 0.2694(2) 0.24405(13) 0.036 Uani 1 1 d .
H52A H 0.7275 0.2723 0.2720 0.054 Uiso 1 1 calc R
H52B H 0.7876 0.2230 0.2344 0.054 Uiso 1 1 calc R
H52C H 0.7356 0.2789 0.2158 0.054 Uiso 1 1 calc R
C53 C 0.8316(4) 0.34129(19) 0.38522(13) 0.039 Uani 1 1 d .
H53A H 0.8854 0.3779 0.3745 0.047 Uiso 1 1 calc R
H53B H 0.7557 0.3402 0.3712 0.047 Uiso 1 1 calc R
C54 C 0.8350(4) 0.36219(19) 0.44301(13) 0.037 Uani 1 1 d .
C55 C 0.9490(4) 0.3602(2) 0.46524(15) 0.050 Uani 1 1 d .
H55A H 0.9545 0.3774 0.5014 0.075 Uiso 1 1 calc R
H55B H 1.0084 0.3894 0.4516 0.075 Uiso 1 1 calc R
H55C H 0.9576 0.3127 0.4570 0.075 Uiso 1 1 calc R
C56 C 0.8233(5) 0.4379(2) 0.45730(17) 0.058 Uani 1 1 d .
H56A H 0.7503 0.4403 0.4431 0.088 Uiso 1 1 calc R
H56B H 0.8835 0.4672 0.4442 0.088 Uiso 1 1 calc R
H56C H 0.8287 0.4540 0.4936 0.088 Uiso 1 1 calc R
C57 C 0.7359(3) 0.31812(18) 0.46202(12) 0.030 Uani 1 1 d .
C58 C 0.7497(3) 0.28633(19) 0.50028(13) 0.033 Uani 1 1 d .
H58 H 0.8231 0.2917 0.5153 0.040 Uiso 1 1 calc R
C59 C 0.6584(4) 0.2469(2) 0.51686(15) 0.044 Uani 1 1 d .
H59 H 0.6697 0.2264 0.5435 0.053 Uiso 1 1 calc R
C60 C 0.5520(4) 0.2374(2) 0.49512(16) 0.047 Uani 1 1 d .
H60 H 0.4897 0.2096 0.5061 0.057 Uiso 1 1 calc R
C61 C 0.5367(4) 0.2689(2) 0.45672(17) 0.051 Uani 1 1 d .
H61 H 0.4635 0.2625 0.4412 0.061 Uiso 1 1 calc R
C62 C 0.6275(4) 0.3094(2) 0.44132(13) 0.040 Uani 1 1 d .
H62 H 0.6155 0.3319 0.4159 0.048 Uiso 1 1 calc R
C63 C 0.6966(4) 0.1562(2) 0.39845(16) 0.049 Uani 1 1 d .
C64 C 0.6196(6) 0.0996(2) 0.4122(2) 0.085 Uani 1 1 d .
H64A H 0.5431 0.1065 0.4106 0.127 Uiso 1 1 calc R
H64B H 0.6423 0.0983 0.4462 0.127 Uiso 1 1 calc R
H64C H 0.6215 0.0559 0.3892 0.127 Uiso 1 1 calc R
B1 B 0.3274(3) 0.27070(17) 0.63198(12) 0.018 Uani 1 1 d .
C65 C 0.3517(2) 0.28983(15) 0.69288(11) 0.018 Uani 1 1 d .
C66 C 0.3031(2) 0.24036(15) 0.71823(11) 0.019 Uani 1 1 d .
H66 H 0.2627 0.1961 0.6995 0.023 Uiso 1 1 calc R
C67 C 0.3119(3) 0.25379(16) 0.76967(11) 0.022 Uani 1 1 d .
C68 C 0.3713(3) 0.31748(17) 0.79851(11) 0.023 Uani 1 1 d .
H68 H 0.3782 0.3266 0.8338 0.028 Uiso 1 1 calc R
C69 C 0.4199(3) 0.36699(16) 0.77452(12) 0.025 Uani 1 1 d .
C70 C 0.4095(3) 0.35359(15) 0.72262(11) 0.020 Uani 1 1 d .
H70 H 0.4428 0.3891 0.7072 0.024 Uiso 1 1 calc R
C71 C 0.2620(3) 0.19831(18) 0.79479(12) 0.028 Uani 1 1 d .
C72 C 0.4840(3) 0.43593(18) 0.80478(12) 0.034 Uani 1 1 d .
C73 C 0.1962(2) 0.27345(15) 0.62340(10) 0.019 Uani 1 1 d .
C74 C 0.1042(3) 0.21686(16) 0.61281(11) 0.021 Uani 1 1 d .
H74 H 0.1168 0.1719 0.6081 0.025 Uiso 1 1 calc R
C75 C -0.0059(3) 0.22426(17) 0.60890(11) 0.023 Uani 1 1 d .
C76 C -0.0282(3) 0.28901(17) 0.61564(11) 0.023 Uani 1 1 d .
H76 H -0.1030 0.2941 0.6122 0.028 Uiso 1 1 calc R
C77 C 0.0628(3) 0.34662(16) 0.62761(11) 0.022 Uani 1 1 d .
C78 C 0.1716(2) 0.33865(16) 0.63144(11) 0.021 Uani 1 1 d .
H78 H 0.2319 0.3787 0.6398 0.025 Uiso 1 1 calc R
C79 C -0.1011(3) 0.16227(18) 0.60022(14) 0.032 Uani 1 1 d .
C80 C 0.0420(3) 0.41765(17) 0.63652(13) 0.028 Uani 1 1 d .
C81 C 0.3539(2) 0.19547(15) 0.60786(11) 0.020 Uani 1 1 d .
C82 C 0.3044(3) 0.15291(15) 0.56183(11) 0.023 Uani 1 1 d .
H82 H 0.2474 0.1657 0.5446 0.028 Uiso 1 1 calc R
C83 C 0.3363(3) 0.09216(16) 0.54046(12) 0.028 Uani 1 1 d .
C84 C 0.4203(3) 0.07203(16) 0.56451(12) 0.027 Uani 1 1 d .
H84 H 0.4426 0.0310 0.5499 0.033 Uiso 1 1 calc R
C85 C 0.4701(3) 0.11300(17) 0.60994(13) 0.027 Uani 1 1 d .
C86 C 0.4368(3) 0.17325(16) 0.63110(12) 0.023 Uani 1 1 d .
H86 H 0.4721 0.2003 0.6626 0.027 Uiso 1 1 calc R
C87 C 0.2819(4) 0.0484(2) 0.49132(14) 0.041 Uani 1 1 d .
C88 C 0.5555(3) 0.09151(19) 0.63900(16) 0.039 Uani 1 1 d .
C89 C 0.4065(2) 0.32423(14) 0.60471(11) 0.018 Uani 1 1 d .
C90 C 0.3656(2) 0.34167(15) 0.56272(11) 0.020 Uani 1 1 d .
H90 H 0.2887 0.3236 0.5507 0.024 Uiso 1 1 calc R
C91 C 0.4340(3) 0.38453(16) 0.53804(11) 0.022 Uani 1 1 d .
C92 C 0.5465(3) 0.41280(15) 0.55424(12) 0.023 Uani 1 1 d .
H92 H 0.5928 0.4428 0.5377 0.027 Uiso 1 1 calc R
C93 C 0.5890(3) 0.39572(15) 0.59542(11) 0.021 Uani 1 1 d .
C94 C 0.5208(2) 0.35189(15) 0.61966(11) 0.019 Uani 1 1 d .
H94 H 0.5531 0.3404 0.6473 0.022 Uiso 1 1 calc R
C95 C 0.3828(3) 0.40020(19) 0.49325(13) 0.031 Uani 1 1 d .
C96 C 0.7097(3) 0.42263(16) 0.61512(12) 0.025 Uani 1 1 d .
F1 F 0.4237(3) 0.48206(15) 0.81085(14) 0.083 Uani 1 1 d U
F2 F 0.5686(2) 0.46652(15) 0.78218(11) 0.066 Uani 1 1 d U
F3 F 0.5248(4) 0.43554(18) 0.84782(13) 0.106 Uani 1 1 d U
F4 F 0.22092(19) 0.22217(12) 0.83747(8) 0.041 Uani 1 1 d U
F5 F 0.33884(19) 0.16523(11) 0.80634(8) 0.041 Uani 1 1 d U
F6 F 0.17780(17) 0.14946(11) 0.76625(8) 0.036 Uani 1 1 d U
F7 F -0.02030(18) 0.43013(11) 0.67501(8) 0.039 Uani 1 1 d U
F8 F -0.01371(18) 0.42750(11) 0.59764(8) 0.038 Uani 1 1 d U
F9 F 0.13683(17) 0.46722(11) 0.64681(9) 0.042 Uani 1 1 d U
F10 F -0.1906(2) 0.16708(13) 0.57484(10) 0.056 Uani 1 1 d U
F11 F -0.1328(2) 0.14830(14) 0.64292(10) 0.057 Uani 1 1 d U
F12 F -0.0736(2) 0.10477(13) 0.57512(11) 0.058 Uani 1 1 d U
F13 F 0.2954(2) -0.01578(12) 0.48303(10) 0.056 Uani 1 1 d U
F14 F 0.3238(2) 0.07384(14) 0.45351(9) 0.058 Uani 1 1 d U
F15 F 0.1711(2) 0.04388(13) 0.48644(9) 0.054 Uani 1 1 d U
F16 F 0.6015(2) 0.04501(14) 0.61099(10) 0.061 Uani 1 1 d U
F17 F 0.5110(2) 0.06449(15) 0.67548(11) 0.061 Uani 1 1 d U
F18 F 0.6394(2) 0.14378(13) 0.66142(10) 0.054 Uani 1 1 d U
F19 F 0.45852(19) 0.42451(12) 0.46448(8) 0.041 Uani 1 1 d U
F20 F 0.3222(2) 0.44714(13) 0.50536(9) 0.048 Uani 1 1 d U
F21 F 0.3129(2) 0.34385(12) 0.46397(8) 0.047 Uani 1 1 d U
F22 F 0.76857(18) 0.46454(12) 0.59028(9) 0.046 Uani 1 1 d U
F23 F 0.76164(16) 0.37165(10) 0.61499(8) 0.034 Uani 1 1 d U
F24 F 0.72209(18) 0.45761(12) 0.66312(8) 0.044 Uani 1 1 d U
B2 B 0.3654(3) 0.28631(17) 0.14000(12) 0.018 Uani 1 1 d .
C97 C 0.2387(2) 0.30029(15) 0.14301(10) 0.017 Uani 1 1 d .
C98 C 0.2237(3) 0.36787(15) 0.15144(10) 0.019 Uani 1 1 d .
H98 H 0.2880 0.4052 0.1558 0.023 Uiso 1 1 calc R
C99 C 0.1181(3) 0.38189(15) 0.15365(10) 0.020 Uani 1 1 d .
C100 C 0.0215(3) 0.32847(15) 0.14757(10) 0.019 Uani 1 1 d .
H100 H -0.0510 0.3377 0.1482 0.023 Uiso 1 1 calc R
C101 C 0.0348(2) 0.26178(15) 0.14055(10) 0.018 Uani 1 1 d .
C102 C 0.1412(2) 0.24811(15) 0.13899(10) 0.018 Uani 1 1 d .
H102 H 0.1476 0.2019 0.1351 0.022 Uiso 1 1 calc R
C103 C 0.1059(3) 0.45485(16) 0.16151(12) 0.023 Uani 1 1 d .
C104 C -0.0656(2) 0.20196(16) 0.13248(11) 0.020 Uani 1 1 d .
C105 C 0.3665(2) 0.21056(15) 0.10427(11) 0.017 Uani 1 1 d .
C106 C 0.2919(3) 0.18058(15) 0.06144(11) 0.019 Uani 1 1 d .
H106 H 0.2338 0.2021 0.0550 0.023 Uiso 1 1 calc R
C107 C 0.3001(3) 0.11992(16) 0.02777(11) 0.023 Uani 1 1 d .
C108 C 0.3842(3) 0.08741(15) 0.03581(11) 0.022 Uani 1 1 d .
H108 H 0.3902 0.0463 0.0131 0.027 Uiso 1 1 calc R
C109 C 0.4597(3) 0.11644(15) 0.07796(12) 0.022 Uani 1 1 d .
C110 C 0.4512(2) 0.17665(15) 0.11122(11) 0.019 Uani 1 1 d .
H110 H 0.5044 0.1954 0.1395 0.023 Uiso 1 1 calc R
C111 C 0.2157(3) 0.09003(16) -0.01633(12) 0.026 Uani 1 1 d .
C112 C 0.5497(3) 0.08053(16) 0.08681(13) 0.028 Uani 1 1 d .
C113 C 0.4411(2) 0.33911(14) 0.11084(11) 0.019 Uani 1 1 d .
C114 C 0.3922(3) 0.35496(15) 0.07027(11) 0.021 Uani 1 1 d .
H114 H 0.3133 0.3387 0.0623 0.025 Uiso 1 1 calc R
C115 C 0.4538(3) 0.39368(15) 0.04079(12) 0.023 Uani 1 1 d .
C116 C 0.5688(3) 0.41847(16) 0.05140(13) 0.026 Uani 1 1 d .
H116 H 0.6114 0.4453 0.0318 0.031 Uiso 1 1 calc R
C117 C 0.6200(3) 0.40329(16) 0.09130(13) 0.026 Uani 1 1 d .
C118 C 0.5577(3) 0.36448(15) 0.12066(12) 0.022 Uani 1 1 d .
H118 H 0.5953 0.3551 0.1479 0.027 Uiso 1 1 calc R
C119 C 0.3919(3) 0.40981(17) -0.00063(13) 0.028 Uani 1 1 d .
C120 C 0.7437(3) 0.43192(18) 0.10504(16) 0.037 Uani 1 1 d .
C121 C 0.4136(2) 0.29614(15) 0.19778(11) 0.020 Uani 1 1 d .
C122 C 0.3942(2) 0.24164(16) 0.22130(11) 0.021 Uani 1 1 d .
H122 H 0.3576 0.1967 0.2024 0.025 Uiso 1 1 calc R
C123 C 0.4266(3) 0.25093(17) 0.27154(12) 0.024 Uani 1 1 d .
C124 C 0.4793(3) 0.31604(18) 0.30055(12) 0.028 Uani 1 1 d .
H124 H 0.5017 0.3225 0.3348 0.034 Uiso 1 1 calc R
C125 C 0.4986(3) 0.37099(17) 0.27857(13) 0.029 Uani 1 1 d .
C126 C 0.4666(3) 0.36129(16) 0.22801(12) 0.025 Uani 1 1 d .
H126 H 0.4812 0.4000 0.2137 0.029 Uiso 1 1 calc R
C127 C 0.4046(3) 0.19194(19) 0.29565(12) 0.031 Uani 1 1 d .
C128 C 0.5526(4) 0.44255(19) 0.30939(14) 0.041 Uani 1 1 d .
F25 F 0.1980(2) 0.50045(14) 0.17258(16) 0.083 Uani 1 1 d U
F26 F 0.0338(3) 0.46902(15) 0.19455(12) 0.072 Uani 1 1 d U
F27 F 0.0555(3) 0.46529(15) 0.12149(11) 0.068 Uani 1 1 d U
F28 F -0.16280(15) 0.22178(10) 0.13566(7) 0.028 Uani 1 1 d U
F29 F -0.06376(15) 0.16325(9) 0.16546(7) 0.028 Uani 1 1 d U
F30 F -0.07282(16) 0.15872(10) 0.08735(7) 0.029 Uani 1 1 d U
F31 F 0.2317(3) 0.03354(17) -0.04501(12) 0.083 Uani 1 1 d U
F32 F 0.2129(3) 0.13269(16) -0.04458(11) 0.075 Uani 1 1 d U
F33 F 0.1128(2) 0.07415(19) -0.00377(11) 0.078 Uani 1 1 d U
F34 F 0.5106(2) 0.01719(14) 0.08915(14) 0.071 Uani 1 1 d U
F35 F 0.6206(2) 0.11334(13) 0.12628(10) 0.054 Uani 1 1 d U
F36 F 0.6162(2) 0.07559(16) 0.04906(11) 0.064 Uani 1 1 d U
F37 F 0.45961(17) 0.43209(10) -0.03361(7) 0.033 Uani 1 1 d U
F38 F 0.33644(17) 0.45923(11) 0.01578(8) 0.035 Uani 1 1 d U
F39 F 0.31373(17) 0.35486(11) -0.02695(8) 0.035 Uani 1 1 d U
F40 F 0.8006(2) 0.43576(14) 0.06470(10) 0.054 Uani 1 1 d U
F41 F 0.79050(17) 0.39367(12) 0.12895(8) 0.040 Uani 1 1 d U
F42 F 0.7669(2) 0.49495(14) 0.13451(13) 0.070 Uani 1 1 d U
F43 F 0.3222(3) 0.19545(17) 0.32567(13) 0.075 Uani 1 1 d U
F44 F 0.4919(2) 0.19091(13) 0.32486(10) 0.055 Uani 1 1 d U
F45 F 0.3751(3) 0.13108(13) 0.26423(10) 0.063 Uani 1 1 d U
F46 F 0.6320(2) 0.47736(14) 0.28584(11) 0.063 Uani 1 1 d U
F47 F 0.6085(3) 0.44252(16) 0.35069(12) 0.078 Uani 1 1 d U
F48 F 0.4811(2) 0.48192(14) 0.31711(12) 0.066 Uani 1 1 d U

loop_
_atom_site_aniso_label
_atom_site_aniso_U_11
_atom_site_aniso_U_22
_atom_site_aniso_U_33
_atom_site_aniso_U_23
_atom_site_aniso_U_13
_atom_site_aniso_U_12
Ni1 0.024 0.015 0.015 0.006 0.003 0.005
P1 0.028 0.017 0.016 0.007 0.005 0.008
O1 0.040 0.020 0.020 0.009 0.010 0.013
N1 0.023 0.020 0.018 0.006 0.004 0.006
N2 0.030 0.019 0.019 0.006 0.006 0.009
C1 0.028 0.016 0.015 0.003 0.005 0.007
C2 0.026 0.022 0.021 0.005 0.004 0.005
C3 0.027 0.031 0.016 0.006 -0.001 0.005
C4 0.030 0.029 0.017 0.009 0.008 0.009
C5 0.023 0.023 0.025 0.008 0.006 0.006
C6 0.026 0.018 0.022 0.005 0.003 0.006
C7 0.026 0.036 0.023 0.009 0.005 0.001
C8 0.034 0.042 0.062 0.016 0.008 -0.004
C9 0.024 0.056 0.035 0.018 0.004 0.007
C10 0.028 0.027 0.021 0.008 0.001 0.004
C11 0.036 0.029 0.037 0.005 -0.006 0.002
C12 0.038 0.042 0.038 0.006 -0.007 0.016
C13 0.031 0.021 0.019 0.006 0.005 0.008
C14 0.054 0.027 0.026 0.009 0.015 0.019
C15 0.035 0.022 0.027 0.011 0.010 0.004
C16 0.035 0.036 0.035 0.002 0.005 -0.008
C17 0.036 0.033 0.033 0.014 0.013 0.010
C18 0.033 0.034 0.020 0.010 0.001 0.014
C19 0.034 0.045 0.027 0.012 -0.001 0.016
C20 0.052 0.052 0.035 0.026 0.004 0.022
C21 0.037 0.017 0.021 0.008 0.008 0.010
C22 0.038 0.018 0.021 0.006 -0.001 0.010
C23 0.041 0.024 0.047 0.007 -0.020 0.006
C24 0.083 0.024 0.018 0.006 0.002 0.021
C25 0.030 0.013 0.016 0.002 0.003 0.006
C26 0.028 0.019 0.026 0.003 0.001 0.003
C27 0.044 0.017 0.027 0.008 0.009 0.003
C28 0.045 0.022 0.020 0.007 0.002 0.015
C29 0.031 0.026 0.023 0.002 -0.001 0.014
C30 0.027 0.020 0.022 0.005 0.004 0.005
C31 0.035 0.019 0.020 0.004 0.007 0.010
C32 0.058 0.028 0.024 0.014 0.012 0.014
Ni2 0.045 0.022 0.016 0.006 0.011 0.014
P2 0.043 0.019 0.014 0.004 0.007 0.011
O2 0.037 0.019 0.018 0.004 0.007 0.009
N3 0.033 0.019 0.019 0.005 0.004 0.009
N4 0.055 0.028 0.032 0.008 0.023 0.019
C33 0.037 0.022 0.027 0.009 0.012 0.014
C34 0.047 0.033 0.028 0.015 0.010 0.015
C35 0.066 0.039 0.034 0.021 0.015 0.023
C36 0.062 0.025 0.045 0.017 0.026 0.018
C37 0.046 0.024 0.047 0.006 0.016 0.011
C38 0.039 0.020 0.034 0.004 0.010 0.013
C39 0.058 0.044 0.030 0.017 -0.004 0.010
C40 0.084 0.061 0.032 0.015 0.002 0.026
C41 0.060 0.093 0.037 0.026 0.002 0.007
C42 0.050 0.021 0.042 0.003 -0.006 0.008
C43 0.085 0.123 0.066 0.024 0.015 0.069
C44 0.091 0.076 0.041 0.001 -0.003 0.051
C45 0.029 0.021 0.017 0.004 -0.001 0.008
C46 0.033 0.026 0.026 0.007 0.006 0.013
C47 0.053 0.022 0.018 0.000 0.001 0.004
C48 0.054 0.033 0.027 0.006 0.003 -0.006
C49 0.048 0.044 0.031 0.008 -0.001 0.007
C50 0.048 0.029 0.017 0.008 0.010 0.018
C51 0.072 0.037 0.029 0.015 0.014 0.032
C52 0.041 0.046 0.026 0.010 0.006 0.020
C53 0.073 0.029 0.024 0.010 0.023 0.026
C54 0.063 0.028 0.023 0.004 0.019 0.015
C55 0.053 0.053 0.032 -0.003 0.013 0.001
C56 0.108 0.029 0.041 0.005 0.041 0.019
C57 0.050 0.028 0.017 0.002 0.011 0.020
C58 0.045 0.036 0.023 0.009 0.007 0.014
C59 0.068 0.034 0.033 0.010 0.020 0.017
C60 0.051 0.034 0.051 -0.003 0.025 0.008
C61 0.042 0.056 0.047 -0.014 0.004 0.023
C62 0.054 0.047 0.024 0.002 0.007 0.030
C63 0.071 0.030 0.050 0.005 0.038 0.020
C64 0.117 0.028 0.107 0.008 0.080 0.008
B1 0.017 0.017 0.018 0.003 0.000 0.001
C65 0.018 0.017 0.020 0.003 0.002 0.008
C66 0.017 0.018 0.023 0.004 0.002 0.005
C67 0.020 0.026 0.023 0.008 0.005 0.010
C68 0.025 0.030 0.017 0.003 0.002 0.013
C69 0.029 0.024 0.024 0.005 0.002 0.012
C70 0.024 0.016 0.019 0.003 0.001 0.006
C71 0.029 0.034 0.024 0.012 0.004 0.007
C72 0.052 0.025 0.020 -0.004 0.000 0.007
C73 0.020 0.023 0.013 0.004 0.003 0.002
C74 0.024 0.021 0.016 0.005 0.000 0.001
C75 0.023 0.028 0.017 0.008 0.001 0.000
C76 0.018 0.031 0.019 0.008 0.001 0.002
C77 0.021 0.026 0.018 0.005 0.004 0.004
C78 0.019 0.022 0.018 0.001 0.002 0.003
C79 0.024 0.032 0.040 0.015 -0.001 0.000
C80 0.018 0.028 0.037 0.004 0.006 0.006
C81 0.022 0.016 0.020 0.004 0.007 0.000
C82 0.030 0.018 0.020 0.004 0.004 0.004
C83 0.035 0.020 0.023 0.002 0.004 0.001
C84 0.032 0.019 0.029 0.000 0.008 0.006
C85 0.022 0.023 0.034 0.001 0.006 0.006
C86 0.020 0.021 0.023 -0.001 0.002 0.002
C87 0.063 0.029 0.028 -0.004 -0.001 0.017
C88 0.030 0.029 0.050 -0.009 -0.004 0.015
C89 0.020 0.015 0.018 0.001 0.003 0.006
C90 0.019 0.021 0.020 0.004 0.002 0.006
C91 0.025 0.020 0.023 0.007 0.005 0.010
C92 0.026 0.018 0.027 0.008 0.008 0.008
C93 0.022 0.017 0.024 0.003 0.004 0.006
C94 0.021 0.017 0.019 0.004 0.002 0.006
C95 0.034 0.034 0.032 0.016 0.004 0.012
C96 0.022 0.021 0.029 0.005 0.005 0.003
F1 0.083 0.048 0.103 -0.013 0.010 0.017
F2 0.058 0.055 0.062 -0.008 0.009 -0.009
F3 0.158 0.068 0.065 0.026 -0.049 -0.026
F4 0.048 0.048 0.030 0.015 0.014 0.009
F5 0.045 0.041 0.047 0.025 0.003 0.014
F6 0.037 0.036 0.034 0.016 0.003 -0.003
F7 0.038 0.039 0.039 0.001 0.012 0.014
F8 0.037 0.039 0.046 0.017 0.006 0.016
F9 0.029 0.029 0.066 0.003 0.005 0.007
F10 0.042 0.050 0.070 0.023 -0.019 -0.004
F11 0.051 0.061 0.057 0.029 0.009 -0.010
F12 0.047 0.039 0.075 0.001 0.003 -0.002
F13 0.073 0.037 0.050 -0.008 -0.011 0.019
F14 0.078 0.063 0.033 0.006 0.006 0.018
F15 0.056 0.048 0.046 -0.009 -0.013 0.009
F16 0.059 0.056 0.065 -0.015 -0.006 0.039
F17 0.055 0.071 0.065 0.030 -0.006 0.023
F18 0.036 0.049 0.067 -0.006 -0.012 0.018
F19 0.046 0.050 0.035 0.025 0.007 0.014
F20 0.053 0.055 0.050 0.025 0.006 0.033
F21 0.050 0.050 0.038 0.019 -0.014 0.004
F22 0.031 0.050 0.058 0.030 0.002 -0.004
F23 0.025 0.033 0.044 0.007 -0.001 0.010
F24 0.032 0.047 0.041 -0.010 -0.002 0.005
B2 0.020 0.015 0.018 0.003 0.000 0.005
C97 0.021 0.020 0.013 0.005 0.003 0.006
C98 0.022 0.018 0.016 0.006 0.002 0.003
C99 0.025 0.020 0.014 0.004 0.002 0.006
C100 0.022 0.023 0.014 0.007 0.003 0.008
C101 0.021 0.022 0.011 0.006 0.002 0.005
C102 0.023 0.019 0.014 0.005 0.003 0.006
C103 0.025 0.021 0.026 0.007 0.003 0.008
C104 0.021 0.023 0.018 0.008 0.002 0.005
C105 0.019 0.016 0.018 0.008 0.005 0.002
C106 0.023 0.017 0.018 0.005 0.004 0.004
C107 0.027 0.019 0.020 0.006 0.005 0.003
C108 0.028 0.017 0.022 0.003 0.008 0.005
C109 0.022 0.020 0.025 0.009 0.006 0.004
C110 0.020 0.017 0.020 0.007 0.004 0.004
C111 0.032 0.023 0.021 0.002 0.003 0.006
C112 0.029 0.018 0.037 0.002 0.004 0.010
C113 0.021 0.011 0.024 0.001 0.004 0.005
C114 0.020 0.017 0.026 0.005 0.006 0.005
C115 0.025 0.017 0.029 0.008 0.009 0.008
C116 0.024 0.017 0.040 0.011 0.014 0.006
C117 0.022 0.016 0.042 0.005 0.007 0.007
C118 0.021 0.016 0.030 0.004 0.003 0.006
C119 0.028 0.027 0.035 0.017 0.014 0.007
C120 0.022 0.024 0.064 0.009 0.010 0.003
C121 0.020 0.019 0.021 0.002 0.002 0.009
C122 0.020 0.021 0.021 0.004 0.001 0.006
C123 0.025 0.027 0.023 0.005 0.002 0.010
C124 0.030 0.035 0.020 0.003 -0.004 0.012
C125 0.031 0.026 0.028 0.000 -0.004 0.011
C126 0.029 0.021 0.023 0.002 -0.003 0.009
C127 0.036 0.036 0.022 0.010 -0.001 0.006
C128 0.060 0.029 0.030 -0.004 -0.014 0.013
F25 0.053 0.032 0.159 0.011 -0.008 0.018
F26 0.094 0.055 0.082 0.020 0.048 0.038
F27 0.094 0.052 0.067 0.021 -0.010 0.031
F28 0.020 0.031 0.032 0.011 0.003 0.005
F29 0.028 0.027 0.030 0.016 0.001 0.002
F30 0.030 0.028 0.024 0.001 0.001 0.000
F31 0.086 0.074 0.073 -0.033 -0.036 0.043
F32 0.089 0.067 0.060 0.029 -0.034 -0.005
F33 0.049 0.115 0.049 0.009 0.001 -0.007
F34 0.060 0.041 0.123 0.037 -0.003 0.017
F35 0.052 0.054 0.058 -0.001 -0.013 0.032
F36 0.062 0.078 0.064 0.015 0.019 0.043
F37 0.035 0.036 0.035 0.018 0.014 0.008
F38 0.038 0.037 0.041 0.021 0.014 0.019
F39 0.032 0.037 0.037 0.018 0.001 0.003
F40 0.034 0.069 0.070 0.036 0.014 0.010
F41 0.026 0.046 0.048 0.012 -0.003 0.006
F42 0.042 0.043 0.109 -0.010 0.003 0.006
F43 0.077 0.082 0.084 0.046 0.038 0.025
F44 0.060 0.052 0.057 0.026 -0.015 0.013
F45 0.099 0.040 0.046 0.020 -0.011 0.001
F46 0.057 0.049 0.065 -0.001 0.002 -0.003
F47 0.097 0.062 0.062 0.011 -0.033 0.004
F48 0.062 0.045 0.077 -0.014 0.009 0.016

loop_
_atom_type_symbol
_atom_type_description
_atom_type_scat_dispersion_real
_atom_type_scat_dispersion_imag
_atom_type_scat_source
C C 0.0033 0.0016 'International Tables Vol C Tables 4.2.6.8 and 6.1.1.4'
H H 0.0000 0.0000 'International Tables Vol C Tables 4.2.6.8 and 6.1.1.4'
B B 0.0013 0.0007 'International Tables Vol C Tables 4.2.6.8 and 6.1.1.4'
N N 0.0061 0.0033 'International Tables Vol C Tables 4.2.6.8 and 6.1.1.4'
O O 0.0106 0.0060 'International Tables Vol C Tables 4.2.6.8 and 6.1.1.4'
F F 0.0171 0.0103 'International Tables Vol C Tables 4.2.6.8 and 6.1.1.4'
P P 0.1023 0.0942 'International Tables Vol C Tables 4.2.6.8 and 6.1.1.4'
Ni Ni 0.3393 1.1124 'International Tables Vol C Tables 4.2.6.8 and 6.1.1.4'

loop_
_geom_angle_atom_site_label_1
_geom_angle_atom_site_label_2
_geom_angle_atom_site_label_3
_geom_angle
N2 Ni1 C21 95.52(12)
N2 Ni1 N1 91.90(10)
C21 Ni1 N1 172.53(11)
N2 Ni1 P1 174.79(8)
C21 Ni1 P1 88.77(9)
N1 Ni1 P1 83.78(7)
O1 P1 C18 100.21(14)
O1 P1 C15 98.95(14)
C18 P1 C15 109.34(16)
O1 P1 Ni1 102.83(8)
C18 P1 Ni1 119.66(12)
C15 P1 Ni1 120.74(11)
C13 O1 P1 115.19(19)
C13 N1 C1 117.8(3)
C13 N1 Ni1 119.4(2)
C1 N1 Ni1 122.80(19)
C31 N2 Ni1 168.2(3)
C2 C1 C6 122.5(3)
C2 C1 N1 118.0(3)
C6 C1 N1 119.3(3)
C1 C2 C3 117.4(3)
C1 C2 C7 121.6(3)
C3 C2 C7 121.0(3)
C4 C3 C2 121.2(3)
C4 C3 H3 119.4
C2 C3 H3 119.4
C5 C4 C3 120.1(3)
C5 C4 H4 120.0
C3 C4 H4 120.0
C4 C5 C6 121.2(3)
C4 C5 H5 119.4
C6 C5 H5 119.4
C5 C6 C1 117.4(3)
C5 C6 C10 119.6(3)
C1 C6 C10 122.9(3)
C8 C7 C2 111.9(3)
C8 C7 C9 110.2(3)
C2 C7 C9 112.4(3)
C8 C7 H7 107.3
C2 C7 H7 107.3
C9 C7 H7 107.3
C7 C8 H8A 109.5
C7 C8 H8B 109.5
H8A C8 H8B 109.5
C7 C8 H8C 109.5
H8A C8 H8C 109.5
H8B C8 H8C 109.5
C7 C9 H9A 109.5
C7 C9 H9B 109.5
H9A C9 H9B 109.5
C7 C9 H9C 109.5
H9A C9 H9C 109.5
H9B C9 H9C 109.5
C6 C10 C12 111.2(3)
C6 C10 C11 110.2(3)
C12 C10 C11 111.1(3)
C6 C10 H10 108.1
C12 C10 H10 108.1
C11 C10 H10 108.1
C10 C11 H11A 109.5
C10 C11 H11B 109.5
H11A C11 H11B 109.5
C10 C11 H11C 109.5
H11A C11 H11C 109.5
H11B C11 H11C 109.5
C10 C12 H12A 109.5
C10 C12 H12B 109.5
H12A C12 H12B 109.5
C10 C12 H12C 109.5
H12A C12 H12C 109.5
H12B C12 H12C 109.5
N1 C13 O1 118.8(3)
N1 C13 C14 128.7(3)
O1 C13 C14 112.5(3)
C13 C14 H14A 109.5
C13 C14 H14B 109.5
H14A C14 H14B 109.5
C13 C14 H14C 109.5
H14A C14 H14C 109.5
H14B C14 H14C 109.5
C17 C15 C16 111.1(3)
C17 C15 P1 113.0(2)
C16 C15 P1 108.9(2)
C17 C15 H15 107.9
C16 C15 H15 107.9
P1 C15 H15 107.9
C15 C16 H16A 109.5
C15 C16 H16B 109.5
H16A C16 H16B 109.5
C15 C16 H16C 109.5
H16A C16 H16C 109.5
H16B C16 H16C 109.5
C15 C17 H17A 109.5
C15 C17 H17B 109.5
H17A C17 H17B 109.5
C15 C17 H17C 109.5
H17A C17 H17C 109.5
H17B C17 H17C 109.5
C20 C18 C19 111.3(3)
C20 C18 P1 113.8(3)
C19 C18 P1 108.1(2)
C20 C18 H18 107.8
C19 C18 H18 107.8
P1 C18 H18 107.8
C18 C19 H19A 109.5
C18 C19 H19B 109.5
H19A C19 H19B 109.5
C18 C19 H19C 109.5
H19A C19 H19C 109.5
H19B C19 H19C 109.5
C18 C20 H20A 109.5
C18 C20 H20B 109.5
H20A C20 H20B 109.5
C18 C20 H20C 109.5
H20A C20 H20C 109.5
H20B C20 H20C 109.5
C22 C21 Ni1 118.1(2)
C22 C21 H21A 107.8
Ni1 C21 H21A 107.8
C22 C21 H21B 107.8
Ni1 C21 H21B 107.8
H21A C21 H21B 107.1
C25 C22 C23 112.7(3)
C25 C22 C21 113.0(3)
C23 C22 C21 109.0(3)
C25 C22 C24 106.6(3)
C23 C22 C24 108.0(3)
C21 C22 C24 107.4(3)
C22 C23 H23A 109.5
C22 C23 H23B 109.5
H23A C23 H23B 109.5
C22 C23 H23C 109.5
H23A C23 H23C 109.5
H23B C23 H23C 109.5
C22 C24 H24A 109.5
C22 C24 H24B 109.5
H24A C24 H24B 109.5
C22 C24 H24C 109.5
H24A C24 H24C 109.5
H24B C24 H24C 109.5
C30 C25 C26 117.4(3)
C30 C25 C22 120.2(3)
C26 C25 C22 122.3(3)
C27 C26 C25 121.1(3)
C27 C26 H26 119.4
C25 C26 H26 119.4
C28 C27 C26 120.6(3)
C28 C27 H27 119.7
C26 C27 H27 119.7
C27 C28 C29 119.0(3)
C27 C28 H28 120.5
C29 C28 H28 120.5
C28 C29 C30 120.5(3)
C28 C29 H29 119.8
C30 C29 H29 119.8
C29 C30 C25 121.3(3)
C29 C30 H30 119.3
C25 C30 H30 119.3
N2 C31 C32 178.5(4)
C31 C32 H32A 109.5
C31 C32 H32B 109.5
H32A C32 H32B 109.5
C31 C32 H32C 109.5
H32A C32 H32C 109.5
H32B C32 H32C 109.5
N4 Ni2 C53 96.25(14)
N4 Ni2 N3 91.75(12)
C53 Ni2 N3 171.98(14)
N4 Ni2 P2 168.92(11)
C53 Ni2 P2 87.66(11)
N3 Ni2 P2 84.37(8)
O2 P2 C47 98.88(15)
O2 P2 C50 99.98(13)
C47 P2 C50 108.93(16)
O2 P2 Ni2 102.47(8)
C47 P2 Ni2 125.79(11)
C50 P2 Ni2 115.38(12)
C45 O2 P2 115.7(2)
C45 N3 C33 118.5(3)
C45 N3 Ni2 118.4(2)
C33 N3 Ni2 123.1(2)
C63 N4 Ni2 166.6(3)
C38 C33 C34 122.5(3)
C38 C33 N3 119.5(3)
C34 C33 N3 117.8(3)
C35 C34 C33 117.5(4)
C35 C34 C39 121.8(3)
C33 C34 C39 120.7(3)
C36 C35 C34 121.0(4)
C36 C35 H35 119.5
C34 C35 H35 119.5
C35 C36 C37 120.1(3)
C35 C36 H36 120.0
C37 C36 H36 120.0
C36 C37 C38 121.4(4)
C36 C37 H37 119.3
C38 C37 H37 119.3
C37 C38 C33 117.4(3)
C37 C38 C42 120.7(3)
C33 C38 C42 121.8(3)
C41 C39 C40 111.0(4)
C41 C39 C34 110.6(4)
C40 C39 C34 113.0(4)
C41 C39 H39 107.3
C40 C39 H39 107.3
C34 C39 H39 107.3
C39 C40 H40A 109.5
C39 C40 H40B 109.5
H40A C40 H40B 109.5
C39 C40 H40C 109.5
H40A C40 H40C 109.5
H40B C40 H40C 109.5
C39 C41 H41A 109.5
C39 C41 H41B 109.5
H41A C41 H41B 109.5
C39 C41 H41C 109.5
H41A C41 H41C 109.5
H41B C41 H41C 109.5
C43 C42 C44 112.9(4)
C43 C42 C38 111.7(4)
C44 C42 C38 114.4(3)
C43 C42 H42 105.7
C44 C42 H42 105.7
C38 C42 H42 105.7
C42 C43 H43A 109.5
C42 C43 H43B 109.5
H43A C43 H43B 109.5
C42 C43 H43C 109.5
H43A C43 H43C 109.5
H43B C43 H43C 109.5
C42 C44 H44A 109.5
C42 C44 H44B 109.5
H44A C44 H44B 109.5
C42 C44 H44C 109.5
H44A C44 H44C 109.5
H44B C44 H44C 109.5
N3 C45 O2 118.8(3)
N3 C45 C46 128.4(3)
O2 C45 C46 112.8(3)
C45 C46 H46A 109.5
C45 C46 H46B 109.5
H46A C46 H46B 109.5
C45 C46 H46C 109.5
H46A C46 H46C 109.5
H46B C46 H46C 109.5
C49 C47 C48 111.1(3)
C49 C47 P2 109.0(3)
C48 C47 P2 112.2(2)
C49 C47 H47 108.1
C48 C47 H47 108.1
P2 C47 H47 108.1
C47 C48 H48A 109.5
C47 C48 H48B 109.5
H48A C48 H48B 109.5
C47 C48 H48C 109.5
H48A C48 H48C 109.5
H48B C48 H48C 109.5
C47 C49 H49A 109.5
C47 C49 H49B 109.5
H49A C49 H49B 109.5
C47 C49 H49C 109.5
H49A C49 H49C 109.5
H49B C49 H49C 109.5
C52 C50 C51 111.4(3)
C52 C50 P2 109.9(2)
C51 C50 P2 113.4(2)
C52 C50 H50 107.3
C51 C50 H50 107.3
P2 C50 H50 107.3
C50 C51 H51A 109.5
C50 C51 H51B 109.5
H51A C51 H51B 109.5
C50 C51 H51C 109.5
H51A C51 H51C 109.5
H51B C51 H51C 109.5
C50 C52 H52A 109.5
C50 C52 H52B 109.5
H52A C52 H52B 109.5
C50 C52 H52C 109.5
H52A C52 H52C 109.5
H52B C52 H52C 109.5
C54 C53 Ni2 116.5(2)
C54 C53 H53A 108.2
Ni2 C53 H53A 108.2
C54 C53 H53B 108.2
Ni2 C53 H53B 108.2
H53A C53 H53B 107.3
C55 C54 C57 113.7(3)
C55 C54 C56 108.2(4)
C57 C54 C56 107.3(3)
C55 C54 C53 108.9(3)
C57 C54 C53 111.7(3)
C56 C54 C53 106.7(3)
C54 C55 H55A 109.5
C54 C55 H55B 109.5
H55A C55 H55B 109.5
C54 C55 H55C 109.5
H55A C55 H55C 109.5
H55B C55 H55C 109.5
C54 C56 H56A 109.5
C54 C56 H56B 109.5
H56A C56 H56B 109.5
C54 C56 H56C 109.5
H56A C56 H56C 109.5
H56B C56 H56C 109.5
C62 C57 C58 117.6(4)
C62 C57 C54 120.0(3)
C58 C57 C54 122.4(3)
C59 C58 C57 121.2(4)
C59 C58 H58 119.4
C57 C58 H58 119.4
C60 C59 C58 120.5(4)
C60 C59 H59 119.8
C58 C59 H59 119.8
C59 C60 C61 119.1(4)
C59 C60 H60 120.5
C61 C60 H60 120.5
C62 C61 C60 120.1(4)
C62 C61 H61 120.0
C60 C61 H61 120.0
C61 C62 C57 121.6(4)
C61 C62 H62 119.2
C57 C62 H62 119.2
N4 C63 C64 177.4(4)
C63 C64 H64A 109.5
C63 C64 H64B 109.5
H64A C64 H64B 109.5
C63 C64 H64C 109.5
H64A C64 H64C 109.5
H64B C64 H64C 109.5
C73 B1 C89 109.8(2)
C73 B1 C81 114.7(2)
C89 B1 C81 104.7(2)
C73 B1 C65 103.3(2)
C89 B1 C65 114.7(2)
C81 B1 C65 110.0(2)
C70 C65 C66 115.8(3)
C70 C65 B1 125.7(3)
C66 C65 B1 118.2(3)
C67 C66 C65 122.3(3)
C67 C66 H66 118.9
C65 C66 H66 118.9
C66 C67 C68 120.8(3)
C66 C67 C71 120.0(3)
C68 C67 C71 119.1(3)
C69 C68 C67 118.1(3)
C69 C68 H68 121.0
C67 C68 H68 121.0
C68 C69 C70 120.9(3)
C68 C69 C72 119.0(3)
C70 C69 C72 120.0(3)
C65 C70 C69 122.1(3)
C65 C70 H70 119.0
C69 C70 H70 119.0
F4 C71 F6 106.7(3)
F4 C71 F5 106.0(3)
F6 C71 F5 106.1(3)
F4 C71 C67 113.2(3)
F6 C71 C67 112.9(3)
F5 C71 C67 111.5(3)
F3 C72 F1 107.7(4)
F3 C72 F2 107.3(4)
F1 C72 F2 100.1(3)
F3 C72 C69 114.5(3)
F1 C72 C69 112.4(3)
F2 C72 C69 113.7(3)
C74 C73 C78 116.2(3)
C74 C73 B1 125.8(3)
C78 C73 B1 117.8(3)
C73 C74 C75 122.0(3)
C73 C74 H74 119.0
C75 C74 H74 119.0
C76 C75 C74 120.9(3)
C76 C75 C79 119.3(3)
C74 C75 C79 119.6(3)
C75 C76 C77 118.0(3)
C75 C76 H76 121.0
C77 C76 H76 121.0
C78 C77 C76 120.6(3)
C78 C77 C80 119.8(3)
C76 C77 C80 119.6(3)
C77 C78 C73 122.3(3)
C77 C78 H78 118.8
C73 C78 H78 118.8
F10 C79 F11 107.6(3)
F10 C79 F12 105.9(3)
F11 C79 F12 104.6(3)
F10 C79 C75 114.1(3)
F11 C79 C75 111.4(3)
F12 C79 C75 112.5(3)
F8 C80 F9 106.4(3)
F8 C80 F7 106.0(3)
F9 C80 F7 106.8(3)
F8 C80 C77 112.9(3)
F9 C80 C77 112.7(3)
F7 C80 C77 111.6(3)
C86 C81 C82 115.7(3)
C86 C81 B1 120.4(3)
C82 C81 B1 123.7(3)
C83 C82 C81 122.1(3)
C83 C82 H82 119.0
C81 C82 H82 119.0
C84 C83 C82 120.6(3)
C84 C83 C87 119.0(3)
C82 C83 C87 120.4(3)
C85 C84 C83 118.4(3)
C85 C84 H84 120.8
C83 C84 H84 120.8
C84 C85 C86 120.4(3)
C84 C85 C88 120.7(3)
C86 C85 C88 118.7(3)
C85 C86 C81 122.7(3)
C85 C86 H86 118.6
C81 C86 H86 118.6
F13 C87 F15 107.1(3)
F13 C87 F14 106.3(3)
F15 C87 F14 105.9(3)
F13 C87 C83 112.7(3)
F15 C87 C83 112.3(3)
F14 C87 C83 112.0(3)
F18 C88 F16 106.5(3)
F18 C88 F17 105.1(3)
F16 C88 F17 107.3(3)
F18 C88 C85 112.8(3)
F16 C88 C85 112.8(3)
F17 C88 C85 111.8(3)
C94 C89 C90 115.6(3)
C94 C89 B1 122.3(3)
C90 C89 B1 122.0(3)
C91 C90 C89 122.1(3)
C91 C90 H90 118.9
C89 C90 H90 118.9
C92 C91 C90 121.3(3)
C92 C91 C95 120.3(3)
C90 C91 C95 118.4(3)
C91 C92 C93 117.5(3)
C91 C92 H92 121.2
C93 C92 H92 121.2
C92 C93 C94 121.1(3)
C92 C93 C96 121.5(3)
C94 C93 C96 117.4(3)
C93 C94 C89 122.3(3)
C93 C94 H94 118.9
C89 C94 H94 118.9
F19 C95 F20 106.1(3)
F19 C95 F21 106.3(3)
F20 C95 F21 106.1(3)
F19 C95 C91 113.5(3)
F20 C95 C91 112.5(3)
F21 C95 C91 111.8(3)
F22 C96 F23 107.5(3)
F22 C96 F24 106.8(3)
F23 C96 F24 104.0(3)
F22 C96 C93 113.6(3)
F23 C96 C93 112.0(3)
F24 C96 C93 112.2(3)
C121 B2 C113 114.4(2)
C121 B2 C105 113.1(2)
C113 B2 C105 101.8(2)
C121 B2 C97 105.3(2)
C113 B2 C97 109.5(2)
C105 B2 C97 112.9(2)
C102 C97 C98 116.0(3)
C102 C97 B2 123.7(3)
C98 C97 B2 120.3(3)
C99 C98 C97 122.2(3)
C99 C98 H98 118.9
C97 C98 H98 118.9
C98 C99 C100 120.7(3)
C98 C99 C103 120.4(3)
C100 C99 C103 118.9(3)
C101 C100 C99 117.9(3)
C101 C100 H100 121.0
C99 C100 H100 121.0
C100 C101 C102 121.1(3)
C100 C101 C104 120.6(3)
C102 C101 C104 118.3(3)
C101 C102 C97 122.0(3)
C101 C102 H102 119.0
C97 C102 H102 119.0
F25 C103 F26 110.1(3)
F25 C103 F27 106.8(3)
F26 C103 F27 100.2(3)
F25 C103 C99 114.5(3)
F26 C103 C99 112.3(3)
F27 C103 C99 112.0(3)
F28 C104 F29 106.4(2)
F28 C104 F30 106.6(2)
F29 C104 F30 105.9(2)
F28 C104 C101 112.6(2)
F29 C104 C101 113.0(2)
F30 C104 C101 111.9(2)
C106 C105 C110 116.0(3)
C106 C105 B2 121.8(3)
C110 C105 B2 121.7(3)
C105 C106 C107 122.3(3)
C105 C106 H106 118.9
C107 C106 H106 118.9
C108 C107 C106 120.4(3)
C108 C107 C111 120.4(3)
C106 C107 C111 119.2(3)
C107 C108 C109 118.4(3)
C107 C108 H108 120.8
C109 C108 H108 120.8
C110 C109 C108 121.0(3)
C110 C109 C112 120.9(3)
C108 C109 C112 118.1(3)
C109 C110 C105 122.0(3)
C109 C110 H110 119.0
C105 C110 H110 119.0
F32 C111 F31 106.6(3)
F32 C111 F33 104.7(3)
F31 C111 F33 105.8(3)
F32 C111 C107 113.0(3)
F31 C111 C107 113.7(3)
F33 C111 C107 112.3(3)
F34 C112 F35 109.2(3)
F34 C112 F36 104.3(3)
F35 C112 F36 103.7(3)
F34 C112 C109 113.3(3)
F35 C112 C109 114.0(3)
F36 C112 C109 111.5(3)
C114 C113 C118 115.8(3)
C114 C113 B2 120.1(3)
C118 C113 B2 123.8(3)
C113 C114 C115 123.0(3)
C113 C114 H114 118.5
C115 C114 H114 118.5
C116 C115 C114 120.1(3)
C116 C115 C119 121.5(3)
C114 C115 C119 118.3(3)
C117 C116 C115 118.3(3)
C117 C116 H116 120.8
C115 C116 H116 120.8
C116 C117 C118 121.2(3)
C116 C117 C120 119.6(3)
C118 C117 C120 119.1(3)
C117 C118 C113 121.5(3)
C117 C118 H118 119.2
C113 C118 H118 119.2
F39 C119 F37 106.2(3)
F39 C119 F38 105.7(3)
F37 C119 F38 106.4(2)
F39 C119 C115 112.6(3)
F37 C119 C115 113.1(3)
F38 C119 C115 112.3(3)
F42 C120 F41 106.3(3)
F42 C120 F40 106.8(3)
F41 C120 F40 105.9(3)
F42 C120 C117 112.3(3)
F41 C120 C117 113.1(3)
F40 C120 C117 112.0(3)
C122 C121 C126 116.0(3)
C122 C121 B2 122.1(3)
C126 C121 B2 121.7(3)
C123 C122 C121 122.3(3)
C123 C122 H122 118.9
C121 C122 H122 118.9
C124 C123 C122 120.5(3)
C124 C123 C127 118.4(3)
C122 C123 C127 121.2(3)
C125 C124 C123 118.6(3)
C125 C124 H124 120.7
C123 C124 H124 120.7
C124 C125 C126 120.7(3)
C124 C125 C128 119.8(3)
C126 C125 C128 119.5(3)
C125 C126 C121 122.0(3)
C125 C126 H126 119.0
C121 C126 H126 119.0
F45 C127 F44 106.6(3)
F45 C127 F43 106.4(3)
F44 C127 F43 104.4(3)
F45 C127 C123 114.1(3)
F44 C127 C123 113.1(3)
F43 C127 C123 111.4(3)
F48 C128 F47 112.5(4)
F48 C128 F46 102.9(3)
F47 C128 F46 103.1(4)
F48 C128 C125 112.2(3)
F47 C128 C125 113.0(3)
F46 C128 C125 112.2(3)

loop_
_geom_bond_atom_site_label_1
_geom_bond_atom_site_label_2
_geom_bond_distance
Ni1 N2 1.893(3)
Ni1 C21 1.971(3)
Ni1 N1 1.984(2)
Ni1 P1 2.0880(8)
P1 O1 1.683(2)
P1 C18 1.823(3)
P1 C15 1.826(3)
O1 C13 1.356(4)
N1 C13 1.282(4)
N1 C1 1.447(4)
N2 C31 1.143(4)
C1 C2 1.395(4)
C1 C6 1.403(4)
C2 C3 1.398(4)
C2 C7 1.524(4)
C3 C4 1.383(5)
C3 H3 0.9500
C4 C5 1.381(5)
C4 H4 0.9500
C5 C6 1.394(4)
C5 H5 0.9500
C6 C10 1.522(4)
C7 C8 1.522(5)
C7 C9 1.533(5)
C7 H7 1.0000
C8 H8A 0.9800
C8 H8B 0.9800
C8 H8C 0.9800
C9 H9A 0.9800
C9 H9B 0.9800
C9 H9C 0.9800
C10 C12 1.524(5)
C10 C11 1.527(5)
C10 H10 1.0000
C11 H11A 0.9800
C11 H11B 0.9800
C11 H11C 0.9800
C12 H12A 0.9800
C12 H12B 0.9800
C12 H12C 0.9800
C13 C14 1.488(4)
C14 H14A 0.9800
C14 H14B 0.9800
C14 H14C 0.9800
C15 C17 1.534(5)
C15 C16 1.536(5)
C15 H15 1.0000
C16 H16A 0.9800
C16 H16B 0.9800
C16 H16C 0.9800
C17 H17A 0.9800
C17 H17B 0.9800
C17 H17C 0.9800
C18 C20 1.528(5)
C18 C19 1.540(5)
C18 H18 1.0000
C19 H19A 0.9800
C19 H19B 0.9800
C19 H19C 0.9800
C20 H20A 0.9800
C20 H20B 0.9800
C20 H20C 0.9800
C21 C22 1.551(4)
C21 H21A 0.9900
C21 H21B 0.9900
C22 C25 1.529(4)
C22 C23 1.535(5)
C22 C24 1.554(5)
C23 H23A 0.9800
C23 H23B 0.9800
C23 H23C 0.9800
C24 H24A 0.9800
C24 H24B 0.9800
C24 H24C 0.9800
C25 C30 1.395(4)
C25 C26 1.396(4)
C26 C27 1.390(5)
C26 H26 0.9500
C27 C28 1.382(5)
C27 H27 0.9500
C28 C29 1.383(5)
C28 H28 0.9500
C29 C30 1.388(4)
C29 H29 0.9500
C30 H30 0.9500
C31 C32 1.456(4)
C32 H32A 0.9800
C32 H32B 0.9800
C32 H32C 0.9800
Ni2 N4 1.892(3)
Ni2 C53 1.969(3)
Ni2 N3 1.990(3)
Ni2 P2 2.0757(9)
P2 O2 1.685(2)
P2 C47 1.825(4)
P2 C50 1.833(3)
O2 C45 1.348(4)
N3 C45 1.288(4)
N3 C33 1.444(4)
N4 C63 1.132(5)
C33 C38 1.397(5)
C33 C34 1.402(5)
C34 C35 1.397(5)
C34 C39 1.530(6)
C35 C36 1.381(6)
C35 H35 0.9500
C36 C37 1.382(6)
C36 H36 0.9500
C37 C38 1.392(5)
C37 H37 0.9500
C38 C42 1.531(5)
C39 C41 1.516(7)
C39 C40 1.524(6)
C39 H39 1.0000
C40 H40A 0.9800
C40 H40B 0.9800
C40 H40C 0.9800
C41 H41A 0.9800
C41 H41B 0.9800
C41 H41C 0.9800
C42 C43 1.476(7)
C42 C44 1.494(6)
C42 H42 1.0000
C43 H43A 0.9800
C43 H43B 0.9800
C43 H43C 0.9800
C44 H44A 0.9800
C44 H44B 0.9800
C44 H44C 0.9800
C45 C46 1.489(4)
C46 H46A 0.9800
C46 H46B 0.9800
C46 H46C 0.9800
C47 C49 1.532(5)
C47 C48 1.536(5)
C47 H47 1.0000
C48 H48A 0.9800
C48 H48B 0.9800
C48 H48C 0.9800
C49 H49A 0.9800
C49 H49B 0.9800
C49 H49C 0.9800
C50 C52 1.531(5)
C50 C51 1.534(5)
C50 H50 1.0000
C51 H51A 0.9800
C51 H51B 0.9800
C51 H51C 0.9800
C52 H52A 0.9800
C52 H52B 0.9800
C52 H52C 0.9800
C53 C54 1.559(5)
C53 H53A 0.9900
C53 H53B 0.9900
C54 C55 1.519(6)
C54 C57 1.532(5)
C54 C56 1.552(5)
C55 H55A 0.9800
C55 H55B 0.9800
C55 H55C 0.9800
C56 H56A 0.9800
C56 H56B 0.9800
C56 H56C 0.9800
C57 C62 1.386(6)
C57 C58 1.390(5)
C58 C59 1.387(6)
C58 H58 0.9500
C59 C60 1.370(7)
C59 H59 0.9500
C60 C61 1.394(7)
C60 H60 0.9500
C61 C62 1.377(6)
C61 H61 0.9500
C62 H62 0.9500
C63 C64 1.458(6)
C64 H64A 0.9800
C64 H64B 0.9800
C64 H64C 0.9800
B1 C73 1.634(4)
B1 C89 1.636(4)
B1 C81 1.644(4)
B1 C65 1.645(4)
C65 C70 1.393(4)
C65 C66 1.402(4)
C66 C67 1.386(4)
C66 H66 0.9500
C67 C68 1.389(5)
C67 C71 1.496(4)
C68 C69 1.377(5)
C68 H68 0.9500
C69 C70 1.399(4)
C69 C72 1.494(5)
C70 H70 0.9500
C71 F4 1.337(4)
C71 F6 1.346(4)
C71 F5 1.346(4)
C72 F3 1.280(5)
C72 F1 1.312(5)
C72 F2 1.342(5)
C73 C74 1.392(4)
C73 C78 1.406(4)
C74 C75 1.395(4)
C74 H74 0.9500
C75 C76 1.387(5)
C75 C79 1.487(4)
C76 C77 1.398(4)
C76 H76 0.9500
C77 C78 1.383(4)
C77 C80 1.501(5)
C78 H78 0.9500
C79 F10 1.317(4)
C79 F11 1.334(4)
C79 F12 1.345(5)
C80 F8 1.334(4)
C80 F9 1.334(4)
C80 F7 1.347(4)
C81 C86 1.397(4)
C81 C82 1.399(4)
C82 C83 1.398(5)
C82 H82 0.9500
C83 C84 1.393(5)
C83 C87 1.489(5)
C84 C85 1.378(5)
C84 H84 0.9500
C85 C86 1.396(4)
C85 C88 1.499(5)
C86 H86 0.9500
C87 F13 1.332(4)
C87 F15 1.341(5)
C87 F14 1.344(5)
C88 F18 1.323(4)
C88 F16 1.330(4)
C88 F17 1.339(5)
C89 C94 1.397(4)
C89 C90 1.401(4)
C90 C91 1.390(4)
C90 H90 0.9500
C91 C92 1.385(5)
C91 C95 1.502(4)
C92 C93 1.386(4)
C92 H92 0.9500
C93 C94 1.393(4)
C93 C96 1.493(4)
C94 H94 0.9500
C95 F19 1.334(4)
C95 F20 1.336(4)
C95 F21 1.344(4)
C96 F22 1.329(4)
C96 F23 1.340(4)
C96 F24 1.346(4)
B2 C121 1.640(4)
B2 C113 1.642(4)
B2 C105 1.644(4)
B2 C97 1.644(4)
C97 C102 1.396(4)
C97 C98 1.406(4)
C98 C99 1.388(4)
C98 H98 0.9500
C99 C100 1.397(4)
C99 C103 1.504(4)
C100 C101 1.383(4)
C100 H100 0.9500
C101 C102 1.395(4)
C101 C104 1.500(4)
C102 H102 0.9500
C103 F25 1.270(4)
C103 F26 1.328(4)
C103 F27 1.334(4)
C104 F28 1.343(4)
C104 F29 1.344(3)
C104 F30 1.346(4)
C105 C106 1.400(4)
C105 C110 1.404(4)
C106 C107 1.401(4)
C106 H106 0.9500
C107 C108 1.385(4)
C107 C111 1.491(4)
C108 C109 1.391(4)
C108 H108 0.9500
C109 C110 1.390(4)
C109 C112 1.499(4)
C110 H110 0.9500
C111 F32 1.306(4)
C111 F31 1.306(4)
C111 F33 1.312(4)
C112 F34 1.297(4)
C112 F35 1.319(4)
C112 F36 1.352(4)
C113 C114 1.391(4)
C113 C118 1.402(4)
C114 C115 1.395(4)
C114 H114 0.9500
C115 C116 1.383(5)
C115 C119 1.492(5)
C116 C117 1.382(5)
C116 H116 0.9500
C117 C118 1.396(5)
C117 C120 1.500(5)
C118 H118 0.9500
C119 F39 1.346(4)
C119 F37 1.347(4)
C119 F38 1.349(4)
C120 F42 1.325(5)
C120 F41 1.340(5)
C120 F40 1.350(5)
C121 C122 1.399(4)
C121 C126 1.403(4)
C122 C123 1.394(4)
C122 H122 0.9500
C123 C124 1.390(5)
C123 C127 1.490(5)
C124 C125 1.379(5)
C124 H124 0.9500
C125 C126 1.400(5)
C125 C128 1.508(5)
C126 H126 0.9500
C127 F45 1.314(4)
C127 F44 1.325(4)
C127 F43 1.338(5)
C128 F48 1.311(5)
C128 F47 1.314(5)
C128 F46 1.354(5)

loop_
_geom_torsion_atom_site_label_1
_geom_torsion_atom_site_label_2
_geom_torsion_atom_site_label_3
_geom_torsion_atom_site_label_4
_geom_torsion
C21 Ni1 P1 O1 -179.23(13)
N1 Ni1 P1 O1 0.32(12)
C21 Ni1 P1 C18 70.97(16)
N1 Ni1 P1 C18 -109.48(15)
C21 Ni1 P1 C15 -70.50(16)
N1 Ni1 P1 C15 109.05(15)
C18 P1 O1 C13 122.4(2)
C15 P1 O1 C13 -125.9(2)
Ni1 P1 O1 C13 -1.4(2)
N2 Ni1 N1 C13 177.9(3)
P1 Ni1 N1 C13 0.9(2)
N2 Ni1 N1 C1 -2.9(2)
P1 Ni1 N1 C1 -180.0(2)
C21 Ni1 N2 C31 173.7(14)
N1 Ni1 N2 C31 -5.5(14)
C13 N1 C1 C2 -97.3(3)
Ni1 N1 C1 C2 83.5(3)
C13 N1 C1 C6 87.7(4)
Ni1 N1 C1 C6 -91.4(3)
C6 C1 C2 C3 -5.8(5)
N1 C1 C2 C3 179.5(3)
C6 C1 C2 C7 173.9(3)
N1 C1 C2 C7 -0.9(4)
C1 C2 C3 C4 2.2(5)
C7 C2 C3 C4 -177.4(3)
C2 C3 C4 C5 1.0(5)
C3 C4 C5 C6 -1.0(5)
C4 C5 C6 C1 -2.3(5)
C4 C5 C6 C10 176.5(3)
C2 C1 C6 C5 5.8(4)
N1 C1 C6 C5 -179.5(3)
C2 C1 C6 C10 -172.9(3)
N1 C1 C6 C10 1.8(4)
C1 C2 C7 C8 94.4(4)
C3 C2 C7 C8 -86.0(4)
C1 C2 C7 C9 -140.9(3)
C3 C2 C7 C9 38.7(4)
C5 C6 C10 C12 59.7(4)
C1 C6 C10 C12 -121.5(3)
C5 C6 C10 C11 -63.9(4)
C1 C6 C10 C11 114.8(3)
C1 N1 C13 O1 178.7(3)
Ni1 N1 C13 O1 -2.1(4)
C1 N1 C13 C14 -1.5(5)
Ni1 N1 C13 C14 177.7(3)
P1 O1 C13 N1 2.3(4)
P1 O1 C13 C14 -177.5(2)
O1 P1 C15 C17 -165.4(2)
C18 P1 C15 C17 -61.2(3)
Ni1 P1 C15 C17 83.8(3)
O1 P1 C15 C16 70.6(3)
C18 P1 C15 C16 174.8(2)
Ni1 P1 C15 C16 -40.2(3)
O1 P1 C18 C20 61.1(3)
C15 P1 C18 C20 -42.3(3)
Ni1 P1 C18 C20 172.3(2)
O1 P1 C18 C19 -63.1(3)
C15 P1 C18 C19 -166.5(2)
Ni1 P1 C18 C19 48.1(3)
N2 Ni1 C21 C22 47.5(2)
P1 Ni1 C21 C22 -135.5(2)
Ni1 C21 C22 C25 -74.5(3)
Ni1 C21 C22 C23 51.6(3)
Ni1 C21 C22 C24 168.3(2)
C23 C22 C25 C30 -170.9(3)
C21 C22 C25 C30 -46.8(4)
C24 C22 C25 C30 70.8(4)
C23 C22 C25 C26 11.4(4)
C21 C22 C25 C26 135.5(3)
C24 C22 C25 C26 -106.8(4)
C30 C25 C26 C27 1.7(4)
C22 C25 C26 C27 179.5(3)
C25 C26 C27 C28 0.1(5)
C26 C27 C28 C29 -1.4(5)
C27 C28 C29 C30 0.8(5)
C28 C29 C30 C25 1.1(5)
C26 C25 C30 C29 -2.3(4)
C22 C25 C30 C29 179.9(3)
N4 Ni2 P2 O2 -69.6(5)
C53 Ni2 P2 O2 179.42(16)
N3 Ni2 P2 O2 0.33(12)
N4 Ni2 P2 C47 179.6(6)
C53 Ni2 P2 C47 68.7(2)
N3 Ni2 P2 C47 -110.42(17)
N4 Ni2 P2 C50 37.9(5)
C53 Ni2 P2 C50 -73.03(18)
N3 Ni2 P2 C50 107.88(14)
C47 P2 O2 C45 126.8(2)
C50 P2 O2 C45 -122.0(2)
Ni2 P2 O2 C45 -3.0(2)
N4 Ni2 N3 C45 172.1(3)
P2 Ni2 N3 C45 2.5(2)
N4 Ni2 N3 C33 -10.5(3)
P2 Ni2 N3 C33 180.0(3)
C53 Ni2 N4 C63 158.6(17)
N3 Ni2 N4 C63 -20.9(17)
P2 Ni2 N4 C63 48(2)
C45 N3 C33 C38 -79.3(4)
Ni2 N3 C33 C38 103.2(3)
C45 N3 C33 C34 105.4(4)
Ni2 N3 C33 C34 -72.1(4)
C38 C33 C34 C35 3.9(5)
N3 C33 C34 C35 179.0(3)
C38 C33 C34 C39 -176.9(3)
N3 C33 C34 C39 -1.7(5)
C33 C34 C35 C36 -2.1(6)
C39 C34 C35 C36 178.7(4)
C34 C35 C36 C37 -0.3(6)
C35 C36 C37 C38 0.9(6)
C36 C37 C38 C33 0.7(5)
C36 C37 C38 C42 -177.6(3)
C34 C33 C38 C37 -3.2(5)
N3 C33 C38 C37 -178.3(3)
C34 C33 C38 C42 175.1(3)
N3 C33 C38 C42 0.1(5)
C35 C34 C39 C41 86.0(5)
C33 C34 C39 C41 -93.2(4)
C35 C34 C39 C40 -39.1(5)
C33 C34 C39 C40 141.6(4)
C37 C38 C42 C43 85.3(5)
C33 C38 C42 C43 -93.0(5)
C37 C38 C42 C44 -44.4(6)
C33 C38 C42 C44 137.3(4)
C33 N3 C45 O2 177.2(3)
Ni2 N3 C45 O2 -5.3(4)
C33 N3 C45 C46 -3.8(5)
Ni2 N3 C45 C46 173.8(3)
P2 O2 C45 N3 5.5(4)
P2 O2 C45 C46 -173.7(2)
O2 P2 C47 C49 -68.5(3)
C50 P2 C47 C49 -172.3(2)
Ni2 P2 C47 C49 44.0(3)
O2 P2 C47 C48 55.0(3)
C50 P2 C47 C48 -48.8(3)
Ni2 P2 C47 C48 167.5(2)
O2 P2 C50 C52 78.5(2)
C47 P2 C50 C52 -178.4(2)
Ni2 P2 C50 C52 -30.5(3)
O2 P2 C50 C51 -156.0(3)
C47 P2 C50 C51 -52.9(3)
Ni2 P2 C50 C51 95.0(3)
N4 Ni2 C53 C54 54.1(3)
P2 Ni2 C53 C54 -136.3(3)
Ni2 C53 C54 C55 54.8(4)
Ni2 C53 C54 C57 -71.5(4)
Ni2 C53 C54 C56 171.4(3)
C55 C54 C57 C62 -173.5(3)
C56 C54 C57 C62 66.9(4)
C53 C54 C57 C62 -49.8(4)
C55 C54 C57 C58 7.2(5)
C56 C54 C57 C58 -112.4(4)
C53 C54 C57 C58 130.9(4)
C62 C57 C58 C59 0.5(5)
C54 C57 C58 C59 179.8(3)
C57 C58 C59 C60 1.2(6)
C58 C59 C60 C61 -1.2(6)
C59 C60 C61 C62 -0.4(6)
C60 C61 C62 C57 2.2(6)
C58 C57 C62 C61 -2.2(5)
C54 C57 C62 C61 178.5(3)
C73 B1 C65 C70 -102.2(3)
C89 B1 C65 C70 17.3(4)
C81 B1 C65 C70 134.9(3)
C73 B1 C65 C66 72.2(3)
C89 B1 C65 C66 -168.3(3)
C81 B1 C65 C66 -50.7(3)
C70 C65 C66 C67 -0.1(4)
B1 C65 C66 C67 -175.0(3)
C65 C66 C67 C68 -0.8(4)
C65 C66 C67 C71 -177.8(3)
C66 C67 C68 C69 0.7(4)
C71 C67 C68 C69 177.7(3)
C67 C68 C69 C70 0.2(5)
C67 C68 C69 C72 179.9(3)
C66 C65 C70 C69 1.1(4)
B1 C65 C70 C69 175.6(3)
C68 C69 C70 C65 -1.1(5)
C72 C69 C70 C65 179.2(3)
C66 C67 C71 F4 -145.4(3)
C68 C67 C71 F4 37.6(4)
C66 C67 C71 F6 -24.1(4)
C68 C67 C71 F6 158.9(3)
C66 C67 C71 F5 95.3(3)
C68 C67 C71 F5 -81.8(4)
C68 C69 C72 F3 25.6(5)
C70 C69 C72 F3 -154.7(4)
C68 C69 C72 F1 -97.7(4)
C70 C69 C72 F1 81.9(4)
C68 C69 C72 F2 149.4(3)
C70 C69 C72 F2 -30.9(5)
C89 B1 C73 C74 139.1(3)
C81 B1 C73 C74 21.6(4)
C65 B1 C73 C74 -98.1(3)
C89 B1 C73 C78 -46.7(3)
C81 B1 C73 C78 -164.2(3)
C65 B1 C73 C78 76.1(3)
C78 C73 C74 C75 1.9(4)
B1 C73 C74 C75 176.2(3)
C73 C74 C75 C76 -0.2(5)
C73 C74 C75 C79 -176.7(3)
C74 C75 C76 C77 -1.5(4)
C79 C75 C76 C77 175.1(3)
C75 C76 C77 C78 1.4(4)
C75 C76 C77 C80 -178.4(3)
C76 C77 C78 C73 0.4(5)
C80 C77 C78 C73 -179.9(3)
C74 C73 C78 C77 -2.0(4)
B1 C73 C78 C77 -176.7(3)
C76 C75 C79 F10 33.9(5)
C74 C75 C79 F10 -149.6(3)
C76 C75 C79 F11 -88.3(4)
C74 C75 C79 F11 88.3(4)
C76 C75 C79 F12 154.6(3)
C74 C75 C79 F12 -28.8(4)
C78 C77 C80 F8 121.8(3)
C76 C77 C80 F8 -58.4(4)
C78 C77 C80 F9 1.2(4)
C76 C77 C80 F9 -179.1(3)
C78 C77 C80 F7 -119.0(3)
C76 C77 C80 F7 60.8(4)
C73 B1 C81 C86 -146.8(3)
C89 B1 C81 C86 92.8(3)
C65 B1 C81 C86 -30.9(4)
C73 B1 C81 C82 39.1(4)
C89 B1 C81 C82 -81.3(3)
C65 B1 C81 C82 155.0(3)
C86 C81 C82 C83 -0.2(4)
B1 C81 C82 C83 174.2(3)
C81 C82 C83 C84 -0.5(5)
C81 C82 C83 C87 -179.8(3)
C82 C83 C84 C85 0.6(5)
C87 C83 C84 C85 179.9(3)
C83 C84 C85 C86 -0.1(5)
C83 C84 C85 C88 176.0(3)
C84 C85 C86 C81 -0.6(5)
C88 C85 C86 C81 -176.8(3)
C82 C81 C86 C85 0.7(5)
B1 C81 C86 C85 -173.8(3)
C84 C83 C87 F13 19.7(5)
C82 C83 C87 F13 -161.1(3)
C84 C83 C87 F15 140.8(3)
C82 C83 C87 F15 -40.0(5)
C84 C83 C87 F14 -100.2(4)
C82 C83 C87 F14 79.0(4)
C84 C85 C88 F18 141.0(3)
C86 C85 C88 F18 -42.8(5)
C84 C85 C88 F16 20.3(5)
C86 C85 C88 F16 -163.5(3)
C84 C85 C88 F17 -100.7(4)
C86 C85 C88 F17 75.4(4)
C73 B1 C89 C94 156.2(3)
C81 B1 C89 C94 -80.2(3)
C65 B1 C89 C94 40.4(4)
C73 B1 C89 C90 -28.2(4)
C81 B1 C89 C90 95.4(3)
C65 B1 C89 C90 -144.0(3)
C94 C89 C90 C91 -0.9(4)
B1 C89 C90 C91 -176.8(3)
C89 C90 C91 C92 -0.6(5)
C89 C90 C91 C95 179.8(3)
C90 C91 C92 C93 1.2(4)
C95 C91 C92 C93 -179.3(3)
C91 C92 C93 C94 -0.2(4)
C91 C92 C93 C96 178.9(3)
C92 C93 C94 C89 -1.5(5)
C96 C93 C94 C89 179.4(3)
C90 C89 C94 C93 2.0(4)
B1 C89 C94 C93 177.9(3)
C92 C91 C95 F19 18.4(4)
C90 C91 C95 F19 -162.1(3)
C92 C91 C95 F20 -102.1(4)
C90 C91 C95 F20 77.4(4)
C92 C91 C95 F21 138.6(3)
C90 C91 C95 F21 -41.9(4)
C92 C93 C96 F22 1.5(4)
C94 C93 C96 F22 -179.4(3)
C92 C93 C96 F23 -120.6(3)
C94 C93 C96 F23 58.6(4)
C92 C93 C96 F24 122.8(3)
C94 C93 C96 F24 -58.0(4)
C121 B2 C97 C102 -93.1(3)
C113 B2 C97 C102 143.4(3)
C105 B2 C97 C102 30.7(4)
C121 B2 C97 C98 85.0(3)
C113 B2 C97 C98 -38.5(3)
C105 B2 C97 C98 -151.2(3)
C102 C97 C98 C99 -2.5(4)
B2 C97 C98 C99 179.2(3)
C97 C98 C99 C100 0.1(4)
C97 C98 C99 C103 -178.5(3)
C98 C99 C100 C101 1.6(4)
C103 C99 C100 C101 -179.8(3)
C99 C100 C101 C102 -0.7(4)
C99 C100 C101 C104 -178.4(3)
C100 C101 C102 C97 -1.8(4)
C104 C101 C102 C97 175.9(3)
C98 C97 C102 C101 3.3(4)
B2 C97 C102 C101 -178.4(3)
C98 C99 C103 F25 -9.4(5)
C100 C99 C103 F25 172.0(3)
C98 C99 C103 F26 -135.8(3)
C100 C99 C103 F26 45.5(4)
C98 C99 C103 F27 112.3(3)
C100 C99 C103 F27 -66.3(4)
C100 C101 C104 F28 -3.3(4)
C102 C101 C104 F28 179.0(2)
C100 C101 C104 F29 -123.9(3)
C102 C101 C104 F29 58.4(3)
C100 C101 C104 F30 116.8(3)
C102 C101 C104 F30 -61.0(3)
C121 B2 C105 C106 153.9(3)
C113 B2 C105 C106 -82.8(3)
C97 B2 C105 C106 34.5(4)
C121 B2 C105 C110 -34.7(4)
C113 B2 C105 C110 88.6(3)
C97 B2 C105 C110 -154.1(3)
C110 C105 C106 C107 0.8(4)
B2 C105 C106 C107 172.7(3)
C105 C106 C107 C108 -0.5(5)
C105 C106 C107 C111 178.4(3)
C106 C107 C108 C109 0.1(4)
C111 C107 C108 C109 -178.7(3)
C107 C108 C109 C110 -0.1(4)
C107 C108 C109 C112 179.3(3)
C108 C109 C110 C105 0.5(5)
C112 C109 C110 C105 -178.8(3)
C106 C105 C110 C109 -0.9(4)
B2 C105 C110 C109 -172.7(3)
C108 C107 C111 F32 -122.7(4)
C106 C107 C111 F32 58.4(4)
C108 C107 C111 F31 -1.1(5)
C106 C107 C111 F31 -179.9(3)
C108 C107 C111 F33 119.1(4)
C106 C107 C111 F33 -59.8(4)
C110 C109 C112 F34 122.0(4)
C108 C109 C112 F34 -57.4(4)
C110 C109 C112 F35 -3.7(5)
C108 C109 C112 F35 176.9(3)
C110 C109 C112 F36 -120.7(3)
C108 C109 C112 F36 59.9(4)
C121 B2 C113 C114 -156.1(3)
C105 B2 C113 C114 81.6(3)
C97 B2 C113 C114 -38.1(4)
C121 B2 C113 C118 31.3(4)
C105 B2 C113 C118 -91.0(3)
C97 B2 C113 C118 149.2(3)
C118 C113 C114 C115 -0.1(4)
B2 C113 C114 C115 -173.3(3)
C113 C114 C115 C116 -0.3(5)
C113 C114 C115 C119 -177.7(3)
C114 C115 C116 C117 0.6(5)
C119 C115 C116 C117 178.0(3)
C115 C116 C117 C118 -0.6(5)
C115 C116 C117 C120 -177.4(3)
C116 C117 C118 C113 0.2(5)
C120 C117 C118 C113 177.1(3)
C114 C113 C118 C117 0.1(4)
B2 C113 C118 C117 173.0(3)
C116 C115 C119 F39 138.2(3)
C114 C115 C119 F39 -44.4(4)
C116 C115 C119 F37 17.9(4)
C114 C115 C119 F37 -164.7(3)
C116 C115 C119 F38 -102.6(3)
C114 C115 C119 F38 74.8(4)
C116 C117 C120 F42 85.3(4)
C118 C117 C120 F42 -91.6(4)
C116 C117 C120 F41 -154.5(3)
C118 C117 C120 F41 28.6(5)
C116 C117 C120 F40 -34.9(4)
C118 C117 C120 F40 148.2(3)
C113 B2 C121 C122 -151.9(3)
C105 B2 C121 C122 -35.9(4)
C97 B2 C121 C122 87.8(3)
C113 B2 C121 C126 34.9(4)
C105 B2 C121 C126 150.9(3)
C97 B2 C121 C126 -85.4(3)
C126 C121 C122 C123 -0.9(4)
B2 C121 C122 C123 -174.4(3)
C121 C122 C123 C124 0.7(5)
C121 C122 C123 C127 179.9(3)
C122 C123 C124 C125 0.1(5)
C127 C123 C124 C125 -179.1(3)
C123 C124 C125 C126 -0.6(5)
C123 C124 C125 C128 178.3(3)
C124 C125 C126 C121 0.3(5)
C128 C125 C126 C121 -178.5(3)
C122 C121 C126 C125 0.4(5)
B2 C121 C126 C125 174.0(3)
C124 C123 C127 F45 -167.4(3)
C122 C123 C127 F45 13.3(5)
C124 C123 C127 F44 -45.3(4)
C122 C123 C127 F44 135.5(3)
C124 C123 C127 F43 72.0(4)
C122 C123 C127 F43 -107.2(4)
C124 C125 C128 F48 -107.8(4)
C126 C125 C128 F48 71.0(5)
C124 C125 C128 F47 20.7(6)
C126 C125 C128 F47 -160.4(4)
C124 C125 C128 F46 136.8(4)
C126 C125 C128 F46 -44.3(5)
